data_7228093
loop_
_publ_author_name
'Zhao, Shufang'
'Liang, Zhijie'
'Geng, Qiaohua'
'Ma, Pengtao'
'Zhang, Chao'
'Niu, Jingyang'
'Wang, Jingping'

_publ_section_title
;
 Assembly of niobium-phosphate cluster and in-situ
 transition-metal-containing derivatives
;
_journal_name_full CrystEngComm
_journal_paper_doi 10.1039/C7CE00603A
_journal_year 2017
_chemical_formula_moiety 'Cd2 Cs3 Nb6 O46 P4, 10(O)'
_chemical_formula_sum 'Cd2 Cs3 H40 Nb6 O56 P4'
_chemical_formula_weight 2241.19
_space_group_crystal_system triclinic
_space_group_IT_number 2
_space_group_name_Hall '-P 1'
_space_group_name_H-M_alt 'P -1'
_symmetry_space_group_name_Hall '-P 1'
_symmetry_space_group_name_H-M 'P -1'
_atom_sites_solution_primary direct
_audit_creation_date 2017-03-25
_audit_creation_method
;
Olex2 1.2-beta
(compiled 2015.01.26 svn.r3150 for OlexSys, GUI svn.r4998)
;
_audit_update_record
;
2017-03-27 deposited with the CCDC.
2017-04-19 downloaded from the CCDC.
;
_cell_angle_alpha 72.1430(10)
_cell_angle_beta 72.4400(10)
_cell_angle_gamma 72.8530(10)
_cell_formula_units_Z 1
_cell_length_a 10.4234(4)
_cell_length_b 10.9750(5)
_cell_length_c 13.5568(6)
_cell_measurement_reflns_used 5584
_cell_measurement_temperature 293(2)
_cell_measurement_theta_max 28.29
_cell_measurement_theta_min 2.46
_cell_volume 1371.94(10)
_computing_molecular_graphics 'Olex2 (Dolomanov et al., 2009)'
_computing_publication_material 'Olex2 (Dolomanov et al., 2009)'
_computing_structure_refinement 'ShelXL-2014/7 (Sheldrick, 2008)'
_computing_structure_solution 'ShelXS-1997 (Sheldrick, 2008)'
_diffrn_ambient_temperature 293(2)
_diffrn_measured_fraction_theta_full 0.992
_diffrn_measured_fraction_theta_max 0.992
_diffrn_measurement_device_type 'Bruker APEX-II CCD'
_diffrn_measurement_method '\f and \w scans'
_diffrn_radiation_monochromator graphite
_diffrn_radiation_type MoK\a
_diffrn_radiation_wavelength 0.71073
_diffrn_reflns_av_R_equivalents 0.0164
_diffrn_reflns_av_unetI/netI 0.0271
_diffrn_reflns_Laue_measured_fraction_full 0.992
_diffrn_reflns_Laue_measured_fraction_max 0.992
_diffrn_reflns_limit_h_max 10
_diffrn_reflns_limit_h_min -12
_diffrn_reflns_limit_k_max 13
_diffrn_reflns_limit_k_min -12
_diffrn_reflns_limit_l_max 16
_diffrn_reflns_limit_l_min -15
_diffrn_reflns_number 7164
_diffrn_reflns_point_group_measured_fraction_full 0.992
_diffrn_reflns_point_group_measured_fraction_max 0.992
_diffrn_reflns_theta_full 25.100
_diffrn_reflns_theta_max 25.100
_diffrn_reflns_theta_min 2.000
_diffrn_standards_number 0
_exptl_absorpt_coefficient_mu 4.167
_exptl_absorpt_correction_T_max 0.7457
_exptl_absorpt_correction_T_min 0.5196
_exptl_absorpt_correction_type multi-scan
_exptl_absorpt_process_details
;
SADABS-2008/1 (Bruker,2008) was used for absorption correction.
wR2(int) was 0.0926 before and 0.0250 after correction.
The Ratio of minimum to maximum transmission is 0.6968.
The \l/2 correction factor is 0.0015.
;
_exptl_crystal_colour 'light yellow'
_exptl_crystal_colour_modifier light
_exptl_crystal_colour_primary yellow
_exptl_crystal_density_diffrn 2.713
_exptl_crystal_description block
_exptl_crystal_F_000 1055
_exptl_crystal_size_max 0.39
_exptl_crystal_size_mid 0.22
_exptl_crystal_size_min 0.19
_refine_diff_density_max 2.750
_refine_diff_density_min -2.806
_refine_diff_density_rms 0.220
_refine_ls_extinction_method none
_refine_ls_goodness_of_fit_ref 1.027
_refine_ls_hydrogen_treatment undef
_refine_ls_matrix_type full
_refine_ls_number_parameters 348
_refine_ls_number_reflns 4855
_refine_ls_number_restraints 6
_refine_ls_restrained_S_all 1.030
_refine_ls_R_factor_all 0.0516
_refine_ls_R_factor_gt 0.0478
_refine_ls_shift/su_max 0.000
_refine_ls_shift/su_mean 0.000
_refine_ls_structure_factor_coef Fsqd
_refine_ls_weighting_details 'w=1/[\s^2^(Fo^2^)+(0.0681P)^2^+18.3491P] where P=(Fo^2^+2Fc^2^)/3'
_refine_ls_weighting_scheme calc
_refine_ls_wR_factor_gt 0.1264
_refine_ls_wR_factor_ref 0.1299
_reflns_Friedel_coverage 0.000
_reflns_number_gt 4441
_reflns_number_total 4855
_reflns_threshold_expression 'I > 2\s(I)'
_cod_data_source_file c7ce00603a2.cif
_cod_data_source_block njy1
_cod_database_code 7228093
_shelx_space_group_comment
;
The symmetry employed for this shelxl refinement is uniquely defined
by the following loop, which should always be used as a source of
symmetry information in preference to the above space-group names.
They are only intended as comments.
;
_shelx_estimated_absorpt_t_max 0.505
_shelx_estimated_absorpt_t_min 0.293
_olex2_refinement_description
;
1. Uiso/Uaniso restraints and constraints
Uanis(O9W) \\sim Ueq: with sigma of 0.01 and sigma for terminal atoms of 0.02
2. Others
 Sof(Cs1')=1-FVAR(1)
 Sof(Cs1)=FVAR(1)
 Fixed Sof: Cs2(0.5) O9W(0.5) O10W(0.5) O11W(0.5) O12W(0.5)
;
_shelx_shelxl_version_number 2014/7
_olex2_submission_special_instructions 'No special instructions were received'

loop_
_space_group_symop_operation_xyz
'x, y, z'
'-x, -y, -z'

loop_
_atom_site_label
_atom_site_type_symbol
_atom_site_fract_x
_atom_site_fract_y
_atom_site_fract_z
_atom_site_U_iso_or_equiv
_atom_site_adp_type
_atom_site_occupancy
_atom_site_site_symmetry_order
_atom_site_calc_flag
_atom_site_refinement_flags_adp
_atom_site_refinement_flags_occupancy
_atom_site_disorder_assembly
_atom_site_disorder_group
Nb1 Nb 0.18658(6) -0.85641(6) -0.12524(5) 0.01601(17) Uani 1 1 d . . . .
Nb2 Nb -0.02046(7) -0.89753(6) -0.24995(5) 0.01902(17) Uani 1 1 d . . . .
Nb3 Nb -0.22111(6) -0.79551(6) -0.04270(5) 0.01726(17) Uani 1 1 d . . . .
Cd1 Cd -0.09278(6) -0.66201(6) 0.32208(4) 0.02691(17) Uani 1 1 d . . . .
Cs1 Cs 0.73954(11) 0.55296(10) 0.02661(11) 0.0642(5) Uani 0.868(5) 1 d . P A 1
Cs1' Cs 0.2810(11) -0.6091(13) 0.0336(11) 0.099(4) Uiso 0.132(5) 1 d . P A 2
Cs2 Cs 0.42377(15) 0.03832(14) 0.08947(13) 0.0583(4) Uani 0.5 1 d . P . .
P1 P -0.0358(2) -0.60982(17) -0.23603(14) 0.0185(4) Uani 1 1 d . . . .
P2 P -0.0154(2) -0.78298(17) 0.10638(14) 0.0179(4) Uani 1 1 d . . . .
O1 O 0.3405(6) -0.7902(6) -0.1215(5) 0.0309(13) Uani 1 1 d . . . .
O2 O 0.3674(6) -0.8372(6) -0.2181(4) 0.0329(13) Uani 1 1 d . . . .
O3 O 0.2361(5) -1.0290(5) -0.0482(4) 0.0226(11) Uani 1 1 d . . . .
O4 O 0.1820(5) -0.9120(5) -0.2578(4) 0.0258(11) Uani 1 1 d . . . .
O5 O 0.1001(5) -0.6610(5) -0.1983(4) 0.0223(11) Uani 1 1 d . . . .
O6 O 0.1104(6) -0.7924(5) 0.0137(4) 0.0250(11) Uani 1 1 d . . . .
O7 O -0.0138(5) -0.8724(4) -0.1080(4) 0.0159(10) Uani 1 1 d . . . .
O8 O 0.0531(6) -0.9167(6) -0.3984(4) 0.0318(13) Uani 1 1 d . . . .
O9 O -0.1005(7) -0.8992(6) -0.3651(4) 0.0322(13) Uani 1 1 d . . . .
O10 O -0.2191(6) -0.8492(6) -0.1728(4) 0.0300(12) Uani 1 1 d . . . .
O11 O -0.0325(6) -0.6995(5) -0.3067(4) 0.0214(11) Uani 1 1 d . . . .
O12 O -0.4111(8) -0.7295(9) -0.0498(7) 0.064(2) Uani 1 1 d . . . .
O13 O -0.3841(8) -0.6913(9) 0.0314(8) 0.068(2) Uani 1 1 d . . . .
O14 O -0.1613(6) -0.6233(5) -0.1401(4) 0.0233(11) Uani 1 1 d . . . .
O15 O -0.1471(5) -0.7674(5) 0.0712(4) 0.0237(11) Uani 1 1 d . . . .
O16 O -0.0494(6) -0.4689(5) -0.2991(4) 0.0262(12) Uani 1 1 d . . . .
O17 O 0.0040(6) -0.9140(5) 0.1930(4) 0.0293(13) Uani 1 1 d . . . .
O18 O -0.0278(6) -0.6707(5) 0.1529(4) 0.0272(12) Uani 1 1 d . . . .
O1W O -0.1686(8) -0.6416(7) 0.4964(5) 0.0476(17) Uani 1 1 d . . . .
O2W O -0.2881(7) -0.4982(7) 0.2958(6) 0.0500(18) Uani 1 1 d . . . .
O3W O 0.0784(7) -0.8390(6) 0.3798(5) 0.0380(14) Uani 1 1 d . . . .
O4W O -0.2289(9) -0.8148(8) 0.3836(7) 0.060(2) Uani 1 1 d . . . .
O5W O 0.4069(13) 0.6994(17) 0.2868(11) 0.134(6) Uani 1 1 d . . . .
O6W O 0.1510(12) 0.3996(9) 0.4820(8) 0.082(3) Uani 1 1 d . . . .
O7W O 0.5999(13) 0.1936(15) 0.2621(8) 0.114(4) Uani 1 1 d . . . .
O8W O 0.3380(10) 0.1639(12) -0.4511(7) 0.088(3) Uani 1 1 d . . . .
O9W O 0.2998(15) -0.7032(17) 0.1830(16) 0.068(4) Uani 0.5 1 d U P . .
O10W O 0.452(3) 0.468(2) 0.225(2) 0.117(9) Uani 0.5 1 d . P . .
O11W O 0.386(3) 0.061(3) -0.623(2) 0.120(9) Uani 0.5 1 d . P . .
O12W O 0.4164(17) 0.806(3) 0.4278(15) 0.106(9) Uani 0.5 1 d . P . .

loop_
_atom_site_aniso_label
_atom_site_aniso_U_11
_atom_site_aniso_U_22
_atom_site_aniso_U_33
_atom_site_aniso_U_23
_atom_site_aniso_U_13
_atom_site_aniso_U_12
Nb1 0.0206(3) 0.0151(3) 0.0130(3) -0.0015(2) -0.0037(2) -0.0072(2)
Nb2 0.0344(4) 0.0137(3) 0.0122(3) -0.0012(2) -0.0091(3) -0.0082(3)
Nb3 0.0207(3) 0.0157(3) 0.0157(3) -0.0038(2) -0.0043(2) -0.0044(2)
Cd1 0.0392(4) 0.0263(3) 0.0187(3) -0.0063(2) -0.0042(2) -0.0138(3)
Cs1 0.0801(7) 0.0386(6) 0.0846(9) -0.0332(5) -0.0238(5) -0.0048(4)
Cs2 0.0506(8) 0.0494(8) 0.0769(10) 0.0088(7) -0.0361(7) -0.0171(6)
P1 0.0303(10) 0.0119(8) 0.0148(9) 0.0001(7) -0.0086(7) -0.0070(7)
P2 0.0306(10) 0.0132(8) 0.0124(8) -0.0031(7) -0.0068(7) -0.0066(7)
O1 0.032(3) 0.037(3) 0.030(3) -0.010(2) -0.007(2) -0.015(3)
O2 0.033(3) 0.044(3) 0.025(3) -0.010(3) 0.002(2) -0.019(3)
O3 0.025(3) 0.020(3) 0.021(3) -0.001(2) -0.005(2) -0.007(2)
O4 0.028(3) 0.034(3) 0.019(3) -0.011(2) -0.002(2) -0.009(2)
O5 0.029(3) 0.016(2) 0.025(3) 0.001(2) -0.013(2) -0.008(2)
O6 0.031(3) 0.031(3) 0.018(3) -0.008(2) -0.006(2) -0.011(2)
O7 0.023(2) 0.012(2) 0.014(2) -0.0007(18) -0.0070(19) -0.0054(19)
O8 0.046(4) 0.032(3) 0.019(3) -0.007(2) -0.007(2) -0.010(3)
O9 0.051(4) 0.032(3) 0.021(3) -0.005(2) -0.016(3) -0.014(3)
O10 0.030(3) 0.039(3) 0.027(3) -0.008(2) -0.013(2) -0.009(2)
O11 0.037(3) 0.015(2) 0.015(2) -0.0023(19) -0.009(2) -0.008(2)
O12 0.044(4) 0.070(5) 0.080(6) -0.027(5) -0.022(4) -0.001(4)
O13 0.037(4) 0.076(6) 0.098(7) -0.055(5) -0.010(4) 0.005(4)
O14 0.033(3) 0.016(2) 0.021(3) -0.003(2) -0.007(2) -0.007(2)
O15 0.028(3) 0.026(3) 0.019(3) -0.008(2) -0.006(2) -0.006(2)
O16 0.043(3) 0.014(2) 0.025(3) 0.004(2) -0.018(2) -0.010(2)
O17 0.055(4) 0.017(3) 0.020(3) 0.000(2) -0.015(3) -0.013(2)
O18 0.049(3) 0.018(3) 0.020(3) -0.007(2) -0.009(2) -0.011(2)
O1W 0.075(5) 0.043(4) 0.023(3) -0.005(3) -0.010(3) -0.016(4)
O2W 0.042(4) 0.034(4) 0.065(5) 0.001(3) -0.012(3) -0.010(3)
O3W 0.057(4) 0.026(3) 0.030(3) -0.004(2) -0.019(3) -0.003(3)
O4W 0.065(5) 0.056(5) 0.066(5) -0.023(4) 0.007(4) -0.035(4)
O5W 0.079(8) 0.182(14) 0.115(10) 0.034(10) -0.044(7) -0.042(9)
O6W 0.120(8) 0.071(6) 0.072(6) -0.027(5) -0.059(6) 0.000(6)
O7W 0.093(8) 0.176(13) 0.049(6) -0.011(7) -0.004(5) -0.023(8)
O8W 0.066(6) 0.124(9) 0.054(5) -0.005(5) 0.003(4) -0.026(6)
O9W 0.031(6) 0.063(8) 0.098(9) -0.029(7) 0.013(6) -0.008(6)
O10W 0.12(2) 0.068(14) 0.16(2) 0.008(14) -0.093(19) 0.007(13)
O11W 0.084(16) 0.17(3) 0.12(2) -0.075(19) -0.037(15) 0.013(16)
O12W 0.035(9) 0.21(3) 0.053(10) 0.019(13) 0.000(8) -0.064(13)

loop_
_atom_type_symbol
_atom_type_description
_atom_type_scat_dispersion_real
_atom_type_scat_dispersion_imag
_atom_type_scat_source
Cd Cd -0.8075 1.2024 'International Tables Vol C Tables 4.2.6.8 and 6.1.1.4'
Nb Nb -2.0727 0.6215 'International Tables Vol C Tables 4.2.6.8 and 6.1.1.4'
O O 0.0106 0.0060 'International Tables Vol C Tables 4.2.6.8 and 6.1.1.4'
P P 0.1023 0.0942 'International Tables Vol C Tables 4.2.6.8 and 6.1.1.4'
H H 0.0000 0.0000 'International Tables Vol C Tables 4.2.6.8 and 6.1.1.4'
Cs Cs -0.3680 2.1192 'International Tables Vol C Tables 4.2.6.8 and 6.1.1.4'

loop_
_geom_angle_atom_site_label_1
_geom_angle_atom_site_label_2
_geom_angle_atom_site_label_3
_geom_angle
_geom_angle_site_symmetry_1
_geom_angle_site_symmetry_3
Nb2 Nb1 Cs1 139.75(3) . 2_655
Nb2 Nb1 Cs1' 148.64(17) . .
Nb2 Nb1 Cs2 134.13(3) . 2_645
Nb2 Nb1 Cs2 155.96(3) . 1_545
Cs2 Nb1 Cs1 61.57(3) 1_545 2_655
Cs2 Nb1 Cs1 83.11(3) 2_645 2_655
Cs2 Nb1 Cs1' 50.70(19) 1_545 .
Cs2 Nb1 Cs1' 76.56(16) 2_645 .
Cs2 Nb1 Cs2 38.70(5) 1_545 2_645
O1 Nb1 Nb2 152.76(17) . .
O1 Nb1 Cs1 39.75(17) . 2_655
O1 Nb1 Cs1' 39.0(2) . .
O1 Nb1 Cs2 48.10(17) . 1_545
O1 Nb1 Cs2 47.59(18) . 2_645
O1 Nb1 O4 122.3(2) . .
O1 Nb1 O5 87.2(2) . .
O1 Nb1 O6 78.3(2) . .
O1 Nb1 O7 160.7(2) . .
O2 Nb1 Nb2 112.67(17) . .
O2 Nb1 Cs1 78.73(17) . 2_655
O2 Nb1 Cs1' 81.8(2) . .
O2 Nb1 Cs2 78.29(17) . 1_545
O2 Nb1 Cs2 48.17(18) . 2_645
O2 Nb1 O1 44.1(2) . .
O2 Nb1 O4 78.4(2) . .
O2 Nb1 O5 89.7(2) . .
O2 Nb1 O6 122.3(2) . .
O2 Nb1 O7 148.8(2) . .
O3 Nb1 Nb2 99.27(16) . .
O3 Nb1 Cs1 117.55(16) . 2_655
O3 Nb1 Cs1' 105.9(3) . .
O3 Nb1 Cs2 55.94(16) . 2_645
O3 Nb1 Cs2 57.08(16) . 1_545
O3 Nb1 O1 98.8(2) . .
O3 Nb1 O2 98.9(2) . .
O3 Nb1 O4 93.8(2) . .
O3 Nb1 O5 171.4(2) . .
O3 Nb1 O6 90.7(2) . .
O3 Nb1 O7 92.6(2) . .
O4 Nb1 Nb2 36.18(15) . .
O4 Nb1 Cs1 143.55(15) . 2_655
O4 Nb1 Cs1' 154.0(2) . .
O4 Nb1 Cs2 138.68(16) . 1_545
O4 Nb1 Cs2 101.91(15) . 2_645
O4 Nb1 O5 88.0(2) . .
O5 Nb1 Nb2 77.34(13) . .
O5 Nb1 Cs1 63.84(13) . 2_655
O5 Nb1 Cs1' 75.0(2) . .
O5 Nb1 Cs2 131.84(14) . 2_645
O5 Nb1 Cs2 125.37(14) . 1_545
O6 Nb1 Nb2 121.59(15) . .
O6 Nb1 Cs1 47.60(15) . 2_655
O6 Nb1 Cs1' 41.3(2) . .
O6 Nb1 Cs2 98.65(15) . 2_645
O6 Nb1 Cs2 60.24(15) . 1_545
O6 Nb1 O4 157.8(2) . .
O6 Nb1 O5 84.5(2) . .
O6 Nb1 O7 86.1(2) . .
O7 Nb1 Nb2 36.44(13) . .
O7 Nb1 Cs1 120.97(13) . 2_655
O7 Nb1 Cs1' 122.69(19) . .
O7 Nb1 Cs2 131.34(13) . 1_545
O7 Nb1 Cs2 148.01(13) . 2_645
O7 Nb1 O4 71.94(19) . .
O7 Nb1 O5 79.98(18) . .
Nb3 Nb2 Nb1 74.29(2) . .
O4 Nb2 Nb1 37.10(14) . .
O4 Nb2 Nb3 111.39(14) . .
O4 Nb2 O7 73.55(19) . .
O4 Nb2 O11 85.8(2) . .
O7 Nb2 Nb1 37.15(13) . .
O7 Nb2 Nb3 39.02(13) . .
O8 Nb2 Nb1 119.06(18) . .
O8 Nb2 Nb3 160.81(18) . .
O8 Nb2 O4 82.9(2) . .
O8 Nb2 O7 156.2(2) . .
O8 Nb2 O9 44.3(3) . .
O8 Nb2 O10 128.0(2) . .
O8 Nb2 O11 88.6(2) . .
O9 Nb2 Nb1 161.51(18) . .
O9 Nb2 Nb3 119.78(19) . .
O9 Nb2 O4 127.2(2) . .
O9 Nb2 O7 158.8(2) . .
O9 Nb2 O10 84.0(2) . .
O9 Nb2 O11 90.7(2) . .
O10 Nb2 Nb1 110.70(15) . .
O10 Nb2 Nb3 36.42(15) . .
O10 Nb2 O4 147.8(2) . .
O10 Nb2 O7 74.8(2) . .
O10 Nb2 O11 86.2(2) . .
O11 Nb2 Nb1 79.57(14) . .
O11 Nb2 Nb3 80.14(14) . .
O11 Nb2 O7 86.30(18) . .
O17 Nb2 Nb1 98.26(16) 2_535 .
O17 Nb2 Nb3 99.38(17) 2_535 .
O17 Nb2 O4 92.5(2) 2_535 .
O17 Nb2 O7 92.0(2) 2_535 .
O17 Nb2 O8 92.5(2) 2_535 .
O17 Nb2 O9 91.4(2) 2_535 .
O17 Nb2 O10 94.7(3) 2_535 .
O17 Nb2 O11 177.8(2) 2_535 .
Nb2 Nb3 Cs1 126.89(3) . 1_445
Nb2 Nb3 Cs1' 119.58(16) . 2_545
Nb2 Nb3 Cs2 75.75(3) . 2_545
Nb2 Nb3 Cs2 113.01(3) . 1_445
Cs1 Nb3 Cs2 115.17(3) 1_445 1_445
Cs1 Nb3 Cs2 145.88(3) 1_445 2_545
Cs2 Nb3 Cs1' 140.26(16) 2_545 2_545
Cs2 Nb3 Cs1' 116.26(14) 1_445 2_545
Cs2 Nb3 Cs2 37.34(5) 2_545 1_445
O3 Nb3 Nb2 95.60(15) 2_535 .
O3 Nb3 Cs1 132.19(15) 2_535 1_445
O3 Nb3 Cs1' 142.9(2) 2_535 2_545
O3 Nb3 Cs2 50.98(15) 2_535 1_445
O3 Nb3 Cs2 55.39(15) 2_535 2_545
O3 Nb3 O7 89.2(2) 2_535 .
O3 Nb3 O10 91.7(2) 2_535 .
O3 Nb3 O14 168.0(2) 2_535 .
O3 Nb3 O15 87.8(2) 2_535 .
O7 Nb3 Nb2 38.01(12) . .
O7 Nb3 Cs1 110.25(12) . 1_445
O7 Nb3 Cs1' 110.72(18) . 2_545
O7 Nb3 Cs2 132.97(12) . 1_445
O7 Nb3 Cs2 102.56(13) . 2_545
O10 Nb3 Nb2 36.32(16) . .
O10 Nb3 Cs1 135.06(17) . 1_445
O10 Nb3 Cs1' 123.3(2) . 2_545
O10 Nb3 Cs2 47.20(16) . 2_545
O10 Nb3 Cs2 82.57(16) . 1_445
O10 Nb3 O7 73.7(2) . .
O10 Nb3 O14 89.9(2) . .
O10 Nb3 O15 158.9(2) . .
O12 Nb3 Nb2 114.2(3) . .
O12 Nb3 Cs1 84.8(3) . 1_445
O12 Nb3 Cs1' 79.2(3) . 2_545
O12 Nb3 Cs2 61.4(3) . 2_545
O12 Nb3 Cs2 46.9(3) . 1_445
O12 Nb3 O3 97.8(3) . 2_535
O12 Nb3 O7 152.2(3) . .
O12 Nb3 O10 79.1(3) . .
O12 Nb3 O13 43.1(4) . .
O12 Nb3 O14 94.1(3) . .
O12 Nb3 O15 121.8(3) . .
O13 Nb3 Nb2 154.3(3) . .
O13 Nb3 Cs1 52.0(3) . 1_445
O13 Nb3 Cs1' 53.5(3) . 2_545
O13 Nb3 Cs2 63.4(3) . 1_445
O13 Nb3 Cs2 95.9(3) . 2_545
O13 Nb3 O3 99.5(3) . 2_535
O13 Nb3 O7 161.3(3) . .
O13 Nb3 O10 122.0(3) . .
O13 Nb3 O14 89.7(3) . .
O13 Nb3 O15 78.7(3) . .
O14 Nb3 Nb2 78.78(14) . .
O14 Nb3 Cs1 49.59(14) . 1_445
O14 Nb3 Cs1' 40.8(2) . 2_545
O14 Nb3 Cs2 131.65(14) . 2_545
O14 Nb3 Cs2 140.96(15) . 1_445
O14 Nb3 O7 79.87(19) . .
O15 Nb3 Nb2 122.79(15) . .
O15 Nb3 Cs1 52.88(15) . 1_445
O15 Nb3 Cs1' 64.2(2) . 2_545
O15 Nb3 Cs2 112.82(15) . 1_445
O15 Nb3 Cs2 141.75(15) . 2_545
O15 Nb3 O7 85.19(19) . .
O15 Nb3 O14 86.5(2) . .
O16 Cd1 Cs1 97.20(13) 2_545 1_445
O16 Cd1 O1W 86.4(2) 2_545 .
O16 Cd1 O2W 97.7(2) 2_545 .
O16 Cd1 O3W 87.5(2) 2_545 .
O16 Cd1 O4W 167.0(3) 2_545 .
O18 Cd1 Cs1 44.66(15) . 1_445
O18 Cd1 O16 93.1(2) . 2_545
O18 Cd1 O1W 176.8(2) . .
O18 Cd1 O2W 92.6(3) . .
O18 Cd1 O3W 96.4(2) . .
O18 Cd1 O4W 97.9(2) . .
O1W Cd1 Cs1 132.30(19) . 1_445
O1W Cd1 O2W 84.4(3) . .
O1W Cd1 O3W 86.8(2) . .
O1W Cd1 O4W 83.1(3) . .
O2W Cd1 Cs1 48.0(2) . 1_445
O2W Cd1 O3W 169.4(2) . .
O3W Cd1 Cs1 140.78(15) . 1_445
O4W Cd1 Cs1 95.5(2) . 1_445
O4W Cd1 O2W 88.8(3) . .
O4W Cd1 O3W 84.4(3) . .
O1 Cs1 O6 47.37(14) 2_655 2_655
O1 Cs1 O12 62.07(18) 2_655 2
O1 Cs1 O13 82.28(16) 2_655 2
O1 Cs1 O13 140.35(18) 2_655 1_665
O1 Cs1 O14 161.62(15) 2_655 1_665
O1 Cs1 O15 144.97(15) 2_655 1_665
O1 Cs1 O18 89.69(13) 2_655 2_655
O1 Cs1 O18 106.13(14) 2_655 1_665
O1 Cs1 O2W 61.24(16) 2_655 1_665
O1 Cs1 O10W 82.5(5) 2_655 .
O6 Cs1 O12 98.09(18) 2_655 2
O6 Cs1 O13 109.78(17) 2_655 2
O6 Cs1 O13 171.45(19) 2_655 1_665
O6 Cs1 O15 132.55(14) 2_655 1_665
O6 Cs1 O18 42.60(12) 2_655 2_655
O6 Cs1 O18 93.39(13) 2_655 1_665
O6 Cs1 O2W 87.96(15) 2_655 1_665
O6 Cs1 O10W 129.4(5) 2_655 .
O12 Cs1 O13 21.82(19) 2 2
O12 Cs1 O18 123.82(19) 2 2_655
O12 Cs1 O2W 91.15(19) 2 1_665
O12 Cs1 O10W 53.9(4) 2 .
O13 Cs1 O12 85.9(2) 1_665 2
O13 Cs1 O13 71.6(2) 1_665 2
O13 Cs1 O15 45.36(17) 1_665 1_665
O13 Cs1 O18 87.36(18) 1_665 1_665
O13 Cs1 O18 129.11(17) 1_665 2_655
O13 Cs1 O2W 99.6(2) 1_665 1_665
O13 Cs1 O10W 59.0(5) 1_665 .
O14 Cs1 O6 119.28(14) 1_665 2_655
O14 Cs1 O12 115.24(18) 1_665 2
O14 Cs1 O13 52.26(18) 1_665 1_665
O14 Cs1 O13 93.45(16) 1_665 2
O14 Cs1 O15 52.21(13) 1_665 1_665
O14 Cs1 O18 76.97(12) 1_665 2_655
O14 Cs1 O18 85.56(13) 1_665 1_665
O14 Cs1 O2W 136.37(15) 1_665 1_665
O14 Cs1 O10W 111.2(5) 1_665 .
O15 Cs1 O12 128.71(18) 1_665 2
O15 Cs1 O13 116.98(17) 1_665 2
O15 Cs1 O18 102.82(13) 1_665 2_655
O15 Cs1 O18 44.14(12) 1_665 1_665
O15 Cs1 O2W 84.17(15) 1_665 1_665
O15 Cs1 O10W 82.6(4) 1_665 .
O18 Cs1 O12 146.26(19) 1_665 2
O18 Cs1 O13 153.65(18) 1_665 2
O18 Cs1 O13 120.21(18) 2_655 2
O18 Cs1 O18 85.28(13) 1_665 2_655
O18 Cs1 O2W 57.55(15) 1_665 1_665
O18 Cs1 O10W 94.7(3) 1_665 .
O2W Cs1 O13 109.40(18) 1_665 2
O2W Cs1 O18 117.73(14) 1_665 2_655
O2W Cs1 O10W 56.3(4) 1_665 .
O9W Cs1 O1 95.2(4) 2_655 2_655
O9W Cs1 O6 78.7(4) 2_655 2_655
O9W Cs1 O12 71.1(3) 2_655 2
O9W Cs1 O13 58.0(3) 2_655 2
O9W Cs1 O13 95.5(4) 2_655 1_665
O9W Cs1 O14 67.7(3) 2_655 1_665
O9W Cs1 O15 119.7(3) 2_655 1_665
O9W Cs1 O18 64.1(3) 2_655 2_655
O9W Cs1 O18 142.6(3) 2_655 1_665
O9W Cs1 O2W 155.8(3) 2_655 1_665
O9W Cs1 O10W 118.7(5) 2_655 .
O10W Cs1 O13 61.1(4) . 2
O10W Cs1 O18 171.9(5) . 2_655
Cs2 Cs1' Nb3 157.4(4) 1_545 2_545
Cs2 Cs1' P1 128.7(4) 1_545 2_545
Cs2 Cs1' P2 71.8(2) 1_545 .
P1 Cs1' Nb3 46.09(12) 2_545 2_545
P2 Cs1' Nb3 123.5(3) . 2_545
P2 Cs1' P1 86.0(2) . 2_545
O1 Cs1' Nb3 142.8(4) . 2_545
O1 Cs1' Cs2 54.2(2) . 1_545
O1 Cs1' P1 154.1(4) . 2_545
O1 Cs1' P2 70.3(2) . .
O1 Cs1' O6 47.6(2) . .
O1 Cs1' O13 88.9(3) . 1_655
O1 Cs1' O13 125.9(4) . 2_545
O1 Cs1' O18 92.8(3) . .
O6 Cs1' Nb3 138.5(4) . 2_545
O6 Cs1' Cs2 62.0(2) . 1_545
O6 Cs1' P1 108.1(3) . 2_545
O6 Cs1' P2 22.70(12) . .
O6 Cs1' O13 125.7(4) . 1_655
O6 Cs1' O13 153.4(5) . 2_545
O6 Cs1' O18 45.20(19) . .
O12 Cs1' Nb3 111.1(3) 1_655 2_545
O12 Cs1' Cs2 57.5(3) 1_655 1_545
O12 Cs1' P1 141.1(4) 1_655 2_545
O12 Cs1' P2 125.3(4) 1_655 .
O12 Cs1' O1 64.5(3) 1_655 .
O12 Cs1' O6 106.6(4) 1_655 .
O12 Cs1' O13 25.1(2) 1_655 1_655
O12 Cs1' O13 85.9(3) 1_655 2_545
O12 Cs1' O18 145.5(5) 1_655 .
O13 Cs1' Nb3 95.5(3) 1_655 2_545
O13 Cs1' Nb3 25.99(15) 2_545 2_545
O13 Cs1' Cs2 66.2(3) 1_655 1_545
O13 Cs1' Cs2 140.5(4) 2_545 1_545
O13 Cs1' P1 116.2(3) 1_655 2_545
O13 Cs1' P1 70.5(2) 2_545 2_545
O13 Cs1' P2 147.6(4) 2_545 .
O13 Cs1' P2 137.7(4) 1_655 .
O13 Cs1' O13 74.3(3) 1_655 2_545
O14 Cs1' Nb3 26.42(14) 2_545 2_545
O14 Cs1' Cs2 142.3(5) 2_545 1_545
O14 Cs1' P1 20.29(12) 2_545 2_545
O14 Cs1' P2 104.8(3) 2_545 .
O14 Cs1' O1 161.9(5) 2_545 .
O14 Cs1' O6 125.7(4) 2_545 .
O14 Cs1' O12 127.3(4) 2_545 1_655
O14 Cs1' O13 50.2(2) 2_545 2_545
O14 Cs1' O13 104.9(3) 2_545 1_655
O14 Cs1' O18 82.0(3) 2_545 .
O18 Cs1' Nb3 102.6(3) . 2_545
O18 Cs1' Cs2 88.4(3) . 1_545
O18 Cs1' P1 63.10(19) . 2_545
O18 Cs1' P2 22.90(11) . .
O18 Cs1' O13 128.4(4) . 2_545
O18 Cs1' O13 147.0(5) . 1_655
O9W Cs1' Nb3 101.0(6) . 2_545
O9W Cs1' Cs2 61.8(6) . 1_545
O9W Cs1' P1 70.3(5) . 2_545
O9W Cs1' P2 83.5(6) . .
O9W Cs1' O1 115.4(7) . .
O9W Cs1' O6 95.9(6) . .
O9W Cs1' O12 89.3(6) . 1_655
O9W Cs1' O13 72.5(6) . 1_655
O9W Cs1' O13 107.9(6) . 2_545
O9W Cs1' O14 80.5(6) . 2_545
O9W Cs1' O18 77.1(5) . .
Cs2 Cs2 Cs1' 111.3(2) 2_655 1_565
Cs2 Cs2 O1 64.62(12) 2_655 2_645
Cs2 Cs2 O1 64.03(12) 2_655 1_565
Cs2 Cs2 O2 90.37(12) 2_655 2_645
Cs2 Cs2 O3 67.43(10) 2_655 2_645
Cs2 Cs2 O3 66.06(10) 2_655 1_565
Cs2 Cs2 O6 100.92(10) 2_655 1_565
Cs2 Cs2 O10 100.04(13) 2_655 2_545
Cs2 Cs2 O12 74.41(16) 2_655 1_665
Cs2 Cs2 O12 60.05(15) 2_655 2_545
Cs2 Cs2 O9W 141.1(3) 2_655 1_565
O1 Cs2 Cs1' 153.9(2) 2_645 1_565
O1 Cs2 Cs1' 54.6(2) 1_565 1_565
O1 Cs2 O1 128.65(11) 2_645 1_565
O1 Cs2 O2 27.37(15) 2_645 2_645
O1 Cs2 O2 152.78(16) 1_565 2_645
O1 Cs2 O3 105.47(14) 1_565 2_645
O1 Cs2 O3 53.02(13) 2_645 2_645
O1 Cs2 O3 52.55(13) 1_565 1_565
O1 Cs2 O3 104.99(14) 2_645 1_565
O1 Cs2 O6 151.85(14) 2_645 1_565
O1 Cs2 O6 44.48(13) 1_565 1_565
O1 Cs2 O10 101.34(14) 1_565 2_545
O1 Cs2 O10 87.35(15) 2_645 2_545
O1 Cs2 O12 103.24(18) 2_645 1_665
O1 Cs2 O12 62.60(18) 1_565 1_665
O1 Cs2 O12 58.43(16) 2_645 2_545
O1 Cs2 O12 95.14(18) 1_565 2_545
O1 Cs2 O9W 135.8(4) 2_645 1_565
O1 Cs2 O9W 87.6(4) 1_565 1_565
O2 Cs2 Cs1' 137.3(2) 2_645 1_565
O2 Cs2 O3 127.19(14) 2_645 1_565
O2 Cs2 O3 52.73(13) 2_645 2_645
O2 Cs2 O6 160.54(14) 2_645 1_565
O2 Cs2 O10 91.70(15) 2_645 2_545
O2 Cs2 O12 103.29(18) 2_645 1_665
O2 Cs2 O12 78.34(17) 2_645 2_545
O2 Cs2 O9W 109.7(4) 2_645 1_565
O3 Cs2 Cs1' 101.01(18) 2_645 1_565
O3 Cs2 Cs1' 95.5(2) 1_565 1_565
O3 Cs2 O3 133.49(9) 2_645 1_565
O3 Cs2 O6 47.40(12) 1_565 1_565
O3 Cs2 O6 146.53(13) 2_645 1_565
O3 Cs2 O12 105.58(16) 2_645 2_545
O3 Cs2 O12 48.85(15) 1_565 2_545
O6 Cs2 Cs1' 52.37(19) 1_565 1_565
O6 Cs2 O12 93.52(15) 1_565 2_545
O10 Cs2 Cs1' 118.4(2) 2_545 1_565
O10 Cs2 O3 140.31(14) 2_545 2_645
O10 Cs2 O3 51.33(13) 2_545 1_565
O10 Cs2 O6 70.89(14) 2_545 1_565
O10 Cs2 O12 163.92(18) 2_545 1_665
O10 Cs2 O12 42.67(17) 2_545 2_545
O10 Cs2 O9W 111.9(3) 2_545 1_565
O12 Cs2 Cs1' 144.4(2) 2_545 1_565
O12 Cs2 Cs1' 52.8(2) 1_665 1_565
O12 Cs2 O3 52.07(16) 1_665 2_645
O12 Cs2 O3 113.41(17) 1_665 1_565
O12 Cs2 O6 95.04(17) 1_665 1_565
O12 Cs2 O12 134.47(13) 1_665 2_545
O9W Cs2 Cs1' 33.4(4) 1_565 1_565
O9W Cs2 O3 118.2(3) 1_565 1_565
O9W Cs2 O3 98.0(3) 1_565 2_645
O9W Cs2 O6 70.8(3) 1_565 1_565
O9W Cs2 O12 68.7(3) 1_565 1_665
O9W Cs2 O12 154.5(3) 1_565 2_545
O5 P1 Cs1 94.7(2) . 1_445
O5 P1 Cs1' 103.6(3) . 2_545
O5 P1 O11 106.9(3) . .
O5 P1 O14 110.6(3) . .
O11 P1 Cs1 146.0(2) . 1_445
O11 P1 Cs1' 144.6(3) . 2_545
O14 P1 Cs1 38.95(19) . 1_445
O14 P1 Cs1' 43.5(2) . 2_545
O14 P1 O11 107.5(3) . .
O16 P1 Cs1 84.8(2) . 1_445
O16 P1 Cs1' 73.9(3) . 2_545
O16 P1 O5 111.1(3) . .
O16 P1 O11 110.3(3) . .
O16 P1 O14 110.3(3) . .
Cs1 P2 Cs1 79.98(4) 1_445 2_655
O6 P2 Cs1 50.0(2) . 2_655
O6 P2 Cs1 107.0(2) . 1_445
O6 P2 Cs1' 53.4(3) . .
O6 P2 O15 110.9(3) . .
O6 P2 O17 107.6(3) . .
O15 P2 Cs1 56.7(2) . 1_445
O15 P2 Cs1 126.4(2) . 2_655
O15 P2 Cs1' 139.1(3) . .
O15 P2 O17 108.0(3) . .
O17 P2 Cs1 125.2(2) . 2_655
O17 P2 Cs1 145.4(2) . 1_445
O17 P2 Cs1' 112.9(3) . .
O18 P2 Cs1 60.6(2) . 2_655
O18 P2 Cs1 59.2(2) . 1_445
O18 P2 Cs1' 58.6(3) . .
O18 P2 O6 110.6(3) . .
O18 P2 O15 110.5(3) . .
O18 P2 O17 109.2(3) . .
Nb1 O1 Cs1 115.8(2) . 2_655
Nb1 O1 Cs1' 117.8(3) . .
Nb1 O1 Cs2 103.9(2) . 1_545
Nb1 O1 Cs2 104.5(2) . 2_645
Cs1 O1 Cs2 87.92(15) 2_655 1_545
Cs1 O1 Cs2 128.77(19) 2_655 2_645
Cs2 O1 Cs1' 71.3(3) 1_545 .
Cs2 O1 Cs1' 115.0(3) 2_645 .
Cs2 O1 Cs2 51.35(11) 2_645 1_545
O2 O1 Nb1 67.6(3) . .
O2 O1 Cs1 146.4(4) . 2_655
O2 O1 Cs1' 162.7(5) . .
O2 O1 Cs2 124.8(4) . 1_545
O2 O1 Cs2 77.1(3) . 2_645
Nb1 O2 Cs2 104.0(2) . 2_645
O1 O2 Nb1 68.3(3) . .
O1 O2 Cs2 75.5(3) . 2_645
Nb1 O3 Nb3 160.7(3) . 2_535
Nb1 O3 Cs2 96.96(19) . 2_645
Nb1 O3 Cs2 95.75(19) . 1_545
Nb3 O3 Cs2 96.46(18) 2_535 1_545
Nb3 O3 Cs2 102.29(19) 2_535 2_645
Cs2 O3 Cs2 46.51(9) 2_645 1_545
Nb2 O4 Nb1 106.7(2) . .
P1 O5 Nb1 127.8(3) . .
Nb1 O6 Cs1 104.63(19) . 2_655
Nb1 O6 Cs1' 113.2(3) . .
Nb1 O6 Cs2 89.27(18) . 1_545
Cs1 O6 Cs2 77.86(11) 2_655 1_545
Cs1' O6 Cs2 65.6(3) . 1_545
P2 O6 Nb1 141.9(3) . .
P2 O6 Cs1 109.1(3) . 2_655
P2 O6 Cs1' 103.9(3) . .
P2 O6 Cs2 114.4(2) . 1_545
Nb1 O7 Nb3 142.5(2) . .
Nb2 O7 Nb1 106.4(2) . .
Nb2 O7 Nb3 103.0(2) . .
O9 O8 Nb2 68.1(3) . .
O8 O9 Nb2 67.6(3) . .
Nb2 O10 Nb3 107.3(2) . .
Nb2 O10 Cs2 124.4(2) . 2_545
Nb3 O10 Cs2 104.7(2) . 2_545
P1 O11 Nb2 122.7(3) . .
Nb3 O12 Cs1 163.7(4) . 2
Nb3 O12 Cs1' 155.0(5) . 1_455
Nb3 O12 Cs2 90.9(3) . 2_545
Nb3 O12 Cs2 107.8(4) . 1_445
Cs1 O12 Cs2 104.3(2) 2 2_545
Cs1' O12 Cs2 102.5(3) 1_455 2_545
Cs1' O12 Cs2 69.7(3) 1_455 1_445
Cs2 O12 Cs1 80.07(19) 1_445 2
Cs2 O12 Cs2 45.53(13) 1_445 2_545
O13 O12 Nb3 68.9(4) . .
O13 O12 Cs1 95.8(5) . 2
O13 O12 Cs1' 87.0(5) . 1_455
O13 O12 Cs2 135.1(6) . 2_545
O13 O12 Cs2 101.5(6) . 1_445
Nb3 O13 Cs1 130.0(4) . 2
Nb3 O13 Cs1 100.3(3) . 1_445
Nb3 O13 Cs1' 100.6(4) . 2_545
Nb3 O13 Cs1' 135.4(4) . 1_455
Cs1 O13 Cs1 108.4(2) 1_445 2
Cs1' O13 Cs1' 105.7(3) 1_455 2_545
O12 O13 Nb3 67.9(4) . .
O12 O13 Cs1 62.4(4) . 2
O12 O13 Cs1 132.2(7) . 1_445
O12 O13 Cs1' 67.9(5) . 1_455
O12 O13 Cs1' 118.6(7) . 2_545
Nb3 O14 Cs1 100.20(18) . 1_445
Nb3 O14 Cs1' 112.7(3) . 2_545
P1 O14 Nb3 127.9(3) . .
P1 O14 Cs1 123.2(3) . 1_445
P1 O14 Cs1' 116.2(3) . 2_545
Nb3 O15 Cs1 97.21(18) . 1_445
P2 O15 Nb3 143.8(3) . .
P2 O15 Cs1 100.3(2) . 1_445
P1 O16 Cd1 126.1(3) . 2_545
P2 O17 Nb2 154.7(3) . 2_535
Cd1 O18 Cs1 107.8(2) . 1_445
Cd1 O18 Cs1 122.9(2) . 2_655
Cd1 O18 Cs1' 113.3(3) . .
Cs1 O18 Cs1 94.72(13) 1_445 2_655
P2 O18 Cd1 128.4(3) . .
P2 O18 Cs1 97.6(3) . 2_655
P2 O18 Cs1 98.1(3) . 1_445
P2 O18 Cs1' 98.5(3) . .
Cd1 O2W Cs1 102.1(3) . 1_445
Cs1 O9W Cs2 88.5(5) 2_655 1_545
Cs1' O9W Cs2 84.8(7) . 1_545

loop_
_geom_bond_atom_site_label_1
_geom_bond_atom_site_label_2
_geom_bond_distance
_geom_bond_site_symmetry_2
Nb1 Nb2 3.3111(9) .
Nb1 Cs1 4.2820(10) 2_655
Nb1 Cs1' 4.406(10) .
Nb1 Cs2 4.0658(15) 2_645
Nb1 Cs2 4.0639(15) 1_545
Nb1 O1 1.966(5) .
Nb1 O2 1.955(6) .
Nb1 O3 1.866(5) .
Nb1 O4 2.085(5) .
Nb1 O5 2.118(5) .
Nb1 O6 2.062(5) .
Nb1 O7 2.085(5) .
Nb2 Nb3 3.2443(9) .
Nb2 O4 2.041(5) .
Nb2 O7 2.050(5) .
Nb2 O8 1.978(5) .
Nb2 O9 1.986(5) .
Nb2 O10 2.012(6) .
Nb2 O11 2.050(5) .
Nb2 O17 1.948(5) 2_535
Nb3 Cs1 4.0896(10) 1_445
Nb3 Cs1' 4.334(11) 2_545
Nb3 Cs2 4.2676(15) 1_445
Nb3 Cs2 4.1387(15) 2_545
Nb3 O3 1.964(5) 2_535
Nb3 O7 2.096(5) .
Nb3 O10 2.017(5) .
Nb3 O12 1.919(8) .
Nb3 O13 1.932(7) .
Nb3 O14 2.091(5) .
Nb3 O15 2.056(5) .
Cd1 Cs1 4.5456(15) 1_445
Cd1 O16 2.250(5) 2_545
Cd1 O18 2.210(5) .
Cd1 O1W 2.313(6) .
Cd1 O2W 2.322(7) .
Cd1 O3W 2.332(6) .
Cd1 O4W 2.314(7) .
Cs1 O1 3.043(6) 2_655
Cs1 O6 3.268(5) 2_655
Cs1 O12 3.375(8) 2
Cs1 O13 3.789(8) 2
Cs1 O13 3.277(9) 1_665
Cs1 O14 3.164(5) 1_665
Cs1 O15 3.287(5) 1_665
Cs1 O18 3.355(6) 1_665
Cs1 O18 3.545(6) 2_655
Cs1 O2W 3.452(8) 1_665
Cs1 O9W 2.90(2) 2_655
Cs1 O10W 3.52(3) .
Cs1' Nb3 4.334(11) 2_545
Cs1' Cs2 3.640(13) 1_545
Cs1' P1 4.003(10) 2_545
Cs1' P2 3.827(10) .
Cs1' O1 3.132(12) .
Cs1' O6 3.164(11) .
Cs1' O12 3.091(13) 1_655
Cs1' O13 3.542(15) 2_545
Cs1' O13 3.331(14) 1_655
Cs1' O14 3.073(12) 2_545
Cs1' O18 3.302(12) .
Cs1' O9W 2.01(2) .
Cs2 Cs1' 3.640(13) 1_565
Cs2 Cs2 2.693(4) 2_655
Cs2 O1 3.116(6) 1_565
Cs2 O1 3.101(6) 2_645
Cs2 O2 3.122(6) 2_645
Cs2 O3 3.393(5) 2_645
Cs2 O3 3.428(5) 1_565
Cs2 O6 3.528(6) 1_565
Cs2 O10 3.139(6) 2_545
Cs2 O12 3.636(9) 2_545
Cs2 O12 3.270(9) 1_665
Cs2 O9W 3.222(17) 1_565
P1 Cs1 4.214(2) 1_445
P1 Cs1' 4.003(10) 2_545
P1 O5 1.542(5) .
P1 O11 1.558(5) .
P1 O14 1.547(6) .
P1 O16 1.508(5) .
P2 Cs1 4.032(2) 2_655
P2 Cs1 3.867(2) 1_445
P2 O6 1.521(6) .
P2 O15 1.532(5) .
P2 O17 1.557(5) .
P2 O18 1.506(5) .
O1 Cs1 3.043(6) 2_655
O1 Cs2 3.101(6) 2_645
O1 Cs2 3.116(6) 1_545
O1 O2 1.472(8) .
O2 Cs2 3.123(6) 2_645
O3 Nb3 1.964(5) 2_535
O3 Cs2 3.428(5) 1_545
O3 Cs2 3.393(5) 2_645
O6 Cs1 3.268(5) 2_655
O6 Cs2 3.528(6) 1_545
O8 O9 1.496(9) .
O10 Cs2 3.139(6) 2_545
O12 Cs1 3.375(8) 2
O12 Cs1' 3.091(13) 1_455
O12 Cs2 3.270(9) 1_445
O12 Cs2 3.636(9) 2_545
O12 O13 1.416(12) .
O13 Cs1 3.789(8) 2
O13 Cs1 3.277(9) 1_445
O13 Cs1' 3.542(15) 2_545
O13 Cs1' 3.331(14) 1_455
O14 Cs1 3.164(5) 1_445
O14 Cs1' 3.073(12) 2_545
O15 Cs1 3.287(5) 1_445
O16 Cd1 2.250(5) 2_545
O17 Nb2 1.948(5) 2_535
O18 Cs1 3.545(6) 2_655
O18 Cs1 3.355(6) 1_445
O2W Cs1 3.452(8) 1_445
O9W Cs1 2.90(2) 2_655
O9W Cs2 3.222(17) 1_545
